data_2226670
loop_
_publ_author_name
'Fu, Xian-Shu'
'Yu, Xiao-Ping'
'Wang, Wei-Min'
'Lin, Fang'

_publ_section_title
;
 2-(2,2,2-Trifluoroethyl)isoindoline-1,3-dione
;
_journal_coeditor_code SJ5001
_journal_issue 7
_journal_name_full 'Acta Crystallographica Section E'
_journal_page_first o1745
_journal_paper_doi 10.1107/S1600536810020222
_journal_volume 66
_journal_year 2010
_chemical_formula_iupac 'C10 H6 F3 N O2'
_chemical_formula_moiety 'C10 H6 F3 N O2'
_chemical_formula_sum 'C10 H6 F3 N O2'
_chemical_formula_weight 229.16
_chemical_melting_point 400
_chemical_name_systematic
;
2-(2,2,2-Trifluoroethyl)isoindoline-1,3-dione
;
_space_group_IT_number 14
_symmetry_cell_setting monoclinic
_symmetry_space_group_name_Hall '-P 2ybc'
_symmetry_space_group_name_H-M 'P 1 21/c 1'
_atom_sites_solution_hydrogens geom
_atom_sites_solution_primary direct
_atom_sites_solution_secondary difmap
_audit_creation_method SHELXL-97
_cell_angle_alpha 90.00
_cell_angle_beta 95.20(3)
_cell_angle_gamma 90.00
_cell_formula_units_Z 4
_cell_length_a 5.0470(10)
_cell_length_b 9.5370(19)
_cell_length_c 19.051(4)
_cell_measurement_reflns_used 2545
_cell_measurement_temperature 113(2)
_cell_measurement_theta_max 28.0
_cell_measurement_theta_min 2.1
_cell_volume 913.2(3)
_computing_cell_refinement 'CrystalClear (Rigaku, 2005)'
_computing_data_collection 'CrystalClear (Rigaku, 2005)'
_computing_data_reduction 'CrystalClear (Rigaku, 2005)'
_computing_molecular_graphics 'SHELXTL (Sheldrick, 2008)'
_computing_publication_material 'CrystalStructure (Rigaku, 2005)'
_computing_structure_refinement 'SHELXL97 (Sheldrick, 2008)'
_computing_structure_solution 'SHELXS97 (Sheldrick, 2008)'
_diffrn_ambient_temperature 113(2)
_diffrn_measured_fraction_theta_full 0.981
_diffrn_measured_fraction_theta_max 0.981
_diffrn_measurement_device_type 'Rigaku Saturn CCD area-detector'
_diffrn_measurement_method '\w and \f scans'
_diffrn_radiation_monochromator multilayer
_diffrn_radiation_source 'rotating anode'
_diffrn_radiation_type MoK\a
_diffrn_radiation_wavelength 0.71075
_diffrn_reflns_av_R_equivalents 0.0827
_diffrn_reflns_av_sigmaI/netI 0.0842
_diffrn_reflns_limit_h_max 5
_diffrn_reflns_limit_h_min -6
_diffrn_reflns_limit_k_max 11
_diffrn_reflns_limit_k_min -11
_diffrn_reflns_limit_l_max 22
_diffrn_reflns_limit_l_min -22
_diffrn_reflns_number 7732
_diffrn_reflns_theta_full 25.20
_diffrn_reflns_theta_max 25.20
_diffrn_reflns_theta_min 2.15
_diffrn_standards_number 0
_exptl_absorpt_coefficient_mu 0.157
_exptl_absorpt_correction_T_max 0.9784
_exptl_absorpt_correction_T_min 0.9604
_exptl_absorpt_correction_type multi-scan
_exptl_absorpt_process_details '(CrystalClear; Rigaku, 2005)'
_exptl_crystal_colour colorless
_exptl_crystal_density_diffrn 1.667
_exptl_crystal_density_method 'not measured'
_exptl_crystal_description prism
_exptl_crystal_F_000 464
_exptl_crystal_size_max 0.26
_exptl_crystal_size_mid 0.18
_exptl_crystal_size_min 0.14
_refine_diff_density_max 0.427
_refine_diff_density_min -0.498
_refine_ls_extinction_coef 0.301(15)
_refine_ls_extinction_expression Fc^*^=kFc[1+0.001xFc^2^\l^3^/sin(2\q)]^-1/4^
_refine_ls_extinction_method 'SHELXL97 (Sheldrick, 2008)'
_refine_ls_goodness_of_fit_ref 0.968
_refine_ls_hydrogen_treatment constr
_refine_ls_matrix_type full
_refine_ls_number_parameters 146
_refine_ls_number_reflns 1608
_refine_ls_number_restraints 0
_refine_ls_restrained_S_all 0.968
_refine_ls_R_factor_all 0.0715
_refine_ls_R_factor_gt 0.0554
_refine_ls_shift/su_max_lt 0.001
_refine_ls_shift/su_mean 0.000
_refine_ls_structure_factor_coef Fsqd
_refine_ls_weighting_details 'calc w=1/[\s^2^(Fo^2^)+(0.0618P)^2^] where P=(Fo^2^+2Fc^2^)/3'
_refine_ls_weighting_scheme calc
_refine_ls_wR_factor_gt 0.1198
_refine_ls_wR_factor_ref 0.1261
_reflns_number_gt 1009
_reflns_number_total 1608
_reflns_threshold_expression I>2\s(I)
_cod_data_source_file sj5001.cif
_cod_data_source_block I
_cod_original_sg_symbol_H-M 'P 21/c'
_cod_database_code 2226670
_cod_database_fobs_code 2226670

loop_
_symmetry_equiv_pos_as_xyz
'x, y, z'
'-x, y+1/2, -z+1/2'
'-x, -y, -z'
'x, -y-1/2, z-1/2'

loop_
_atom_site_type_symbol
_atom_site_label
_atom_site_fract_x
_atom_site_fract_y
_atom_site_fract_z
_atom_site_U_iso_or_equiv
_atom_site_adp_type
_atom_site_calc_flag
_atom_site_refinement_flags
_atom_site_occupancy
_atom_site_disorder_assembly
_atom_site_disorder_group
F F1 0.3850(3) 0.94405(16) 0.09725(9) 0.0441(5) Uani d . 1 . .
F F2 0.7282(3) 1.04965(15) 0.06326(9) 0.0434(6) Uani d . 1 . .
F F3 0.7509(3) 0.94503(15) 0.16352(8) 0.0424(5) Uani d . 1 . .
O O1 1.0018(3) 0.65493(18) 0.17852(9) 0.0311(5) Uani d . 1 . .
O O2 0.2715(3) 0.63673(19) 0.01945(9) 0.0327(6) Uani d . 1 . .
N N1 0.6488(4) 0.6796(2) 0.09384(11) 0.0258(6) Uani d . 1 . .
C C1 0.7960(5) 0.6112(3) 0.14966(14) 0.0259(7) Uani d . 1 . .
C C2 0.6475(5) 0.4813(3) 0.16200(13) 0.0249(7) Uani d . 1 . .
C C3 0.7001(5) 0.3752(3) 0.21083(14) 0.0288(7) Uani d . 1 . .
H H3 0.8508 0.3792 0.2445 0.035 Uiso calc R 1 . .
C C4 0.5253(5) 0.2632(3) 0.20895(14) 0.0306(7) Uani d . 1 . .
H H4 0.5581 0.1884 0.2416 0.037 Uiso calc R 1 . .
C C5 0.3044(5) 0.2576(3) 0.16073(15) 0.0316(7) Uani d . 1 . .
H H5 0.1870 0.1798 0.1611 0.038 Uiso calc R 1 . .
C C6 0.2508(5) 0.3642(3) 0.11158(14) 0.0289(7) Uani d . 1 . .
H H6 0.0992 0.3609 0.0782 0.035 Uiso calc R 1 . .
C C7 0.4270(5) 0.4746(3) 0.11336(13) 0.0258(7) Uani d . 1 . .
C C8 0.4261(5) 0.6019(3) 0.06811(14) 0.0264(7) Uani d . 1 . .
C C9 0.7342(5) 0.8059(3) 0.06062(14) 0.0296(7) Uani d . 1 . .
H H9A 0.6593 0.8074 0.0108 0.036 Uiso calc R 1 . .
H H9B 0.9306 0.8055 0.0613 0.036 Uiso calc R 1 . .
C C10 0.6488(6) 0.9351(3) 0.09660(15) 0.0326(7) Uani d . 1 . .

loop_
_atom_site_aniso_label
_atom_site_aniso_U_11
_atom_site_aniso_U_22
_atom_site_aniso_U_33
_atom_site_aniso_U_12
_atom_site_aniso_U_13
_atom_site_aniso_U_23
F1 0.0356(11) 0.0349(10) 0.0619(13) 0.0086(8) 0.0059(8) -0.0084(8)
F2 0.0571(13) 0.0238(10) 0.0492(12) -0.0014(8) 0.0039(9) 0.0066(7)
F3 0.0596(13) 0.0298(10) 0.0362(11) 0.0038(8) -0.0051(9) -0.0039(7)
O1 0.0285(12) 0.0274(11) 0.0361(11) 0.0003(9) -0.0034(9) -0.0039(8)
O2 0.0298(12) 0.0350(12) 0.0321(12) 0.0042(8) -0.0040(9) 0.0001(9)
N1 0.0227(13) 0.0211(12) 0.0329(13) 0.0022(10) -0.0022(10) 0.0009(10)
C1 0.0249(16) 0.0237(15) 0.0288(15) 0.0043(13) 0.0003(12) -0.0047(11)
C2 0.0213(15) 0.0247(15) 0.0287(15) 0.0059(12) 0.0015(12) -0.0037(11)
C3 0.0277(17) 0.0281(16) 0.0305(16) 0.0069(13) 0.0012(12) -0.0020(12)
C4 0.0331(18) 0.0248(16) 0.0347(17) 0.0052(13) 0.0081(13) 0.0022(12)
C5 0.0283(17) 0.0250(16) 0.0423(18) 0.0009(13) 0.0073(14) -0.0057(12)
C6 0.0261(17) 0.0277(16) 0.0327(16) 0.0018(13) 0.0018(12) -0.0072(12)
C7 0.0245(16) 0.0232(15) 0.0303(16) 0.0038(12) 0.0053(12) -0.0040(12)
C8 0.0230(16) 0.0255(15) 0.0305(16) 0.0057(12) 0.0011(12) -0.0051(12)
C9 0.0302(16) 0.0237(15) 0.0347(17) 0.0021(13) 0.0018(12) 0.0027(12)
C10 0.0340(19) 0.0238(16) 0.0389(18) 0.0009(14) -0.0022(13) 0.0032(12)

loop_
_atom_type_symbol
_atom_type_description
_atom_type_scat_dispersion_real
_atom_type_scat_dispersion_imag
_atom_type_scat_source
C C 0.0033 0.0016 'International Tables Vol C Tables 4.2.6.8 and 6.1.1.4'
H H 0.0000 0.0000 'International Tables Vol C Tables 4.2.6.8 and 6.1.1.4'
F F 0.0171 0.0103 'International Tables Vol C Tables 4.2.6.8 and 6.1.1.4'
N N 0.0061 0.0033 'International Tables Vol C Tables 4.2.6.8 and 6.1.1.4'
O O 0.0106 0.0060 'International Tables Vol C Tables 4.2.6.8 and 6.1.1.4'

loop_
_geom_angle_atom_site_label_1
_geom_angle_atom_site_label_2
_geom_angle_atom_site_label_3
_geom_angle_site_symmetry_1
_geom_angle_site_symmetry_3
_geom_angle
_geom_angle_publ_flag
C8 N1 C1 . . 111.9(2) ?
C8 N1 C9 . . 123.4(2) ?
C1 N1 C9 . . 124.2(2) ?
O1 C1 N1 . . 124.1(2) ?
O1 C1 C2 . . 130.3(2) ?
N1 C1 C2 . . 105.6(2) ?
C3 C2 C7 . . 120.7(2) ?
C3 C2 C1 . . 130.6(2) ?
C7 C2 C1 . . 108.7(2) ?
C2 C3 C4 . . 117.7(2) ?
C2 C3 H3 . . 121.2 ?
C4 C3 H3 . . 121.2 ?
C5 C4 C3 . . 121.4(2) ?
C5 C4 H4 . . 119.3 ?
C3 C4 H4 . . 119.3 ?
C4 C5 C6 . . 121.1(2) ?
C4 C5 H5 . . 119.5 ?
C6 C5 H5 . . 119.5 ?
C7 C6 C5 . . 117.1(2) ?
C7 C6 H6 . . 121.4 ?
C5 C6 H6 . . 121.4 ?
C6 C7 C2 . . 122.0(2) ?
C6 C7 C8 . . 129.9(2) ?
C2 C7 C8 . . 108.1(2) ?
O2 C8 N1 . . 124.6(2) ?
O2 C8 C7 . . 129.7(2) ?
N1 C8 C7 . . 105.6(2) ?
N1 C9 C10 . . 112.2(2) ?
N1 C9 H9A . . 109.2 ?
C10 C9 H9A . . 109.2 ?
N1 C9 H9B . . 109.2 ?
C10 C9 H9B . . 109.2 ?
H9A C9 H9B . . 107.9 ?
F3 C10 F1 . . 106.6(2) ?
F3 C10 F2 . . 106.8(2) ?
F1 C10 F2 . . 107.0(2) ?
F3 C10 C9 . . 113.3(2) ?
F1 C10 C9 . . 112.8(2) ?
F2 C10 C9 . . 110.1(2) ?

loop_
_geom_bond_atom_site_label_1
_geom_bond_atom_site_label_2
_geom_bond_site_symmetry_2
_geom_bond_distance
_geom_bond_publ_flag
F1 C10 . 1.335(3) ?
F2 C10 . 1.343(3) ?
F3 C10 . 1.334(3) ?
O1 C1 . 1.205(3) ?
O2 C8 . 1.203(3) ?
N1 C8 . 1.398(3) ?
N1 C1 . 1.402(3) ?
N1 C9 . 1.445(3) ?
C1 C2 . 1.478(4) ?
C2 C3 . 1.384(3) ?
C2 C7 . 1.383(3) ?
C3 C4 . 1.384(4) ?
C3 H3 . 0.9500 ?
C4 C5 . 1.380(3) ?
C4 H4 . 0.9500 ?
C5 C6 . 1.392(4) ?
C5 H5 . 0.9500 ?
C6 C7 . 1.376(3) ?
C6 H6 . 0.9500 ?
C7 C8 . 1.489(4) ?
C9 C10 . 1.492(4) ?
C9 H9A . 0.9900 ?
C9 H9B . 0.9900 ?

loop_
_geom_hbond_atom_site_label_D
_geom_hbond_atom_site_label_H
_geom_hbond_atom_site_label_A
_geom_hbond_site_symmetry_A
_geom_hbond_distance_DH
_geom_hbond_distance_HA
_geom_hbond_distance_DA
_geom_hbond_angle_DHA
_geom_hbond_publ_flag
C6 H6 O2 3_565 0.95 2.52 3.462(3) 174 yes
C4 H4 O1 2_745 0.95 2.60 3.229(3) 124 yes
C9 H9B O2 1_655 0.99 2.54 3.311(3) 135 yes
C3 H3 F3 2_745 0.95 2.62 3.556(3) 168 yes
C3 H3 O1 2_745 0.95 2.66 3.247(3) 120 yes

loop_
_geom_torsion_atom_site_label_1
_geom_torsion_atom_site_label_2
_geom_torsion_atom_site_label_3
_geom_torsion_atom_site_label_4
_geom_torsion_site_symmetry_1
_geom_torsion_site_symmetry_2
_geom_torsion_site_symmetry_3
_geom_torsion_site_symmetry_4
_geom_torsion
_geom_torsion_publ_flag
C8 N1 C1 O1 . . . . 176.9(2) ?
C9 N1 C1 O1 . . . . 4.5(4) ?
C8 N1 C1 C2 . . . . -2.3(3) ?
C9 N1 C1 C2 . . . . -174.7(2) ?
O1 C1 C2 C3 . . . . 1.4(5) ?
N1 C1 C2 C3 . . . . -179.5(3) ?
O1 C1 C2 C7 . . . . -177.6(3) ?
N1 C1 C2 C7 . . . . 1.6(3) ?
C7 C2 C3 C4 . . . . 0.1(4) ?
C1 C2 C3 C4 . . . . -178.7(3) ?
C2 C3 C4 C5 . . . . -0.7(4) ?
C3 C4 C5 C6 . . . . 0.7(4) ?
C4 C5 C6 C7 . . . . -0.1(4) ?
C5 C6 C7 C2 . . . . -0.5(4) ?
C5 C6 C7 C8 . . . . 179.4(3) ?
C3 C2 C7 C6 . . . . 0.5(4) ?
C1 C2 C7 C6 . . . . 179.5(2) ?
C3 C2 C7 C8 . . . . -179.4(2) ?
C1 C2 C7 C8 . . . . -0.4(3) ?
C1 N1 C8 O2 . . . . -178.4(2) ?
C9 N1 C8 O2 . . . . -6.0(4) ?
C1 N1 C8 C7 . . . . 2.0(3) ?
C9 N1 C8 C7 . . . . 174.5(2) ?
C6 C7 C8 O2 . . . . -0.4(5) ?
C2 C7 C8 O2 . . . . 179.5(3) ?
C6 C7 C8 N1 . . . . 179.1(3) ?
C2 C7 C8 N1 . . . . -1.0(3) ?
C8 N1 C9 C10 . . . . 100.0(3) ?
C1 N1 C9 C10 . . . . -88.4(3) ?
N1 C9 C10 F3 . . . . 61.7(3) ?
N1 C9 C10 F1 . . . . -59.5(3) ?
N1 C9 C10 F2 . . . . -178.9(2) ?

loop_
_cod_related_entry_id
_cod_related_entry_database
_cod_related_entry_code
1 ChemSpider 228748
